data_2212541
loop_
_publ_author_name
'Kubo, Kanji'
'Matsumoto, Taisuke'
'Mori, Akira'

_publ_section_title
;
 2-Hydroxy-7-iodocyclohepta-2,4,6-trien-1-one
;
_journal_coeditor_code FB2041
_journal_issue 3
_journal_name_full 'Acta Crystallographica Section E'
_journal_page_first o1297
_journal_page_last o1299
_journal_paper_doi 10.1107/S1600536807006526
_journal_volume 63
_journal_year 2007
_chemical_formula_iupac 'C7 H5 I O2'
_chemical_formula_moiety 'C7 H5 I O2'
_chemical_formula_sum 'C7 H5 I O2'
_chemical_formula_weight 248.02
_chemical_name_common
;
7-Iodotropolone
;
_chemical_name_systematic
;
2-Hydroxy-7-iodocyclohepta-2,4,6-trien-1-one
;
_space_group_IT_number 19
_symmetry_cell_setting orthorhombic
_symmetry_space_group_name_Hall 'P 2ac 2ab'
_symmetry_space_group_name_H-M 'P 21 21 21'
_atom_sites_solution_hydrogens difmap
_atom_sites_solution_primary direct
_atom_sites_solution_secondary difmap
_cell_angle_alpha 90.0000
_cell_angle_beta 90.0000
_cell_angle_gamma 90.0000
_cell_formula_units_Z 4
_cell_length_a 4.3755(11)
_cell_length_b 6.2034(15)
_cell_length_c 26.912(6)
_cell_measurement_reflns_used 2368
_cell_measurement_temperature 153.1
_cell_measurement_theta_max 27.5
_cell_measurement_theta_min 3.0
_cell_volume 730.5(3)
_computing_cell_refinement CrystalClear
_computing_data_collection 'CrystalClear (Rigaku, 1999)'
_computing_data_reduction 'CrystalStructure (Rigaku/MSC, 2006)'
_computing_molecular_graphics
;
ORTEPIII (Burnett & Johnson, 1996) and
MERCURY (Version 1.3; Bruno <i>et al.</i>,  2002)
;
_computing_publication_material CrystalStructure
_computing_structure_refinement 'SHELXL97 (Sheldrick 1997)'
_computing_structure_solution 'SIR97 (Altomare <i>et al.</i>,  1999)'
_diffrn_ambient_temperature 153.1
_diffrn_detector_area_resol_mean 7.31
_diffrn_measured_fraction_theta_full 0.996
_diffrn_measured_fraction_theta_max 0.996
_diffrn_measurement_device_type 'Rigaku Saturn'
_diffrn_measurement_method \w
_diffrn_radiation_monochromator graphite
_diffrn_radiation_source 'fine-focus sealed tube'
_diffrn_radiation_type 'Mo K\a'
_diffrn_radiation_wavelength 0.71070
_diffrn_reflns_av_R_equivalents 0.035
_diffrn_reflns_limit_h_max 5
_diffrn_reflns_limit_h_min -5
_diffrn_reflns_limit_k_max 8
_diffrn_reflns_limit_k_min -7
_diffrn_reflns_limit_l_max 27
_diffrn_reflns_limit_l_min -34
_diffrn_reflns_number 5062
_diffrn_reflns_theta_full 27.47
_diffrn_reflns_theta_max 27.47
_diffrn_standards_number 0
_exptl_absorpt_coefficient_mu 4.316
_exptl_absorpt_correction_T_max 0.739
_exptl_absorpt_correction_T_min 0.564
_exptl_absorpt_correction_type multi-scan
_exptl_absorpt_process_details '(REQAB; Jacobson, 1998)'
_exptl_crystal_colour colourless
_exptl_crystal_density_diffrn 2.255
_exptl_crystal_density_method 'not measured'
_exptl_crystal_description prism
_exptl_crystal_F_000 464.00
_exptl_crystal_size_max 0.14
_exptl_crystal_size_mid 0.13
_exptl_crystal_size_min 0.07
_refine_diff_density_max 0.50
_refine_diff_density_min -0.64
_refine_ls_abs_structure_details '643 Friedel Pairs (Flack, 1983)'
_refine_ls_abs_structure_Flack -0.02(3)
_refine_ls_extinction_coef 0.0025(5)
_refine_ls_extinction_method SHELXL97
_refine_ls_goodness_of_fit_ref 1.064
_refine_ls_hydrogen_treatment constr
_refine_ls_number_constraints 14
_refine_ls_number_parameters 94
_refine_ls_number_reflns 1669
_refine_ls_number_restraints 0
_refine_ls_R_factor_gt 0.0194
_refine_ls_shift/su_max 0.0030
_refine_ls_structure_factor_coef Fsqd
_refine_ls_weighting_details 'w = 1/[\s^2^(Fo^2^)+(0.0154P)^2^+0.6866P] where P=(Fo^2^+2Fc^2^)/3'
_refine_ls_weighting_scheme calc
_refine_ls_wR_factor_ref 0.0447
_reflns_number_gt 1632
_reflns_number_total 1669
_reflns_threshold_expression I>2\s(I)
_cod_data_source_file fb2041.cif
_cod_data_source_block I
_cod_database_code 2212541
_cod_database_fobs_code 2212541

loop_
_symmetry_equiv_pos_site_id
_symmetry_equiv_pos_as_xyz
1 +X,+Y,+Z
2 1/2+X,1/2-Y,-Z
3 -X,1/2+Y,1/2-Z
4 1/2-X,-Y,1/2+Z

loop_
_atom_site_type_symbol
_atom_site_label
_atom_site_fract_x
_atom_site_fract_y
_atom_site_fract_z
_atom_site_U_iso_or_equiv
_atom_site_adp_type
_atom_site_calc_flag
_atom_site_refinement_flags
_atom_site_occupancy
I I1 0.58499(5) 0.19582(4) 0.707083(7) 0.02574(7) Uani d . 1.00
O O1 0.4309(6) 0.2011(3) 0.59640(8) 0.0295(5) Uani d . 1.00
O O2 0.5665(6) 0.3920(3) 0.51660(8) 0.0249(4) Uani d . 1.00
C C1 0.6120(8) 0.3538(4) 0.60278(11) 0.0198(6) Uani d . 1.00
C C2 0.6935(7) 0.4747(5) 0.55806(12) 0.0203(6) Uani d . 1.00
C C3 0.8742(8) 0.6534(4) 0.55192(13) 0.0249(7) Uani d . 1.00
C C4 1.0313(7) 0.7752(5) 0.58772(14) 0.0284(7) Uani d . 1.00
C C5 1.0492(8) 0.7427(4) 0.63746(13) 0.0275(7) Uani d . 1.00
C C6 0.9137(9) 0.5754(5) 0.66585(11) 0.0242(6) Uani d . 1.00
C C7 0.7293(7) 0.4098(5) 0.65102(11) 0.0193(5) Uani d . 1.00
H H1 0.4550 0.2868 0.5242 0.037 Uiso c R 1.00
H H2 0.8963 0.7017 0.5186 0.030 Uiso c R 1.00
H H3 1.1396 0.8968 0.5754 0.034 Uiso c R 1.00
H H4 1.1672 0.8445 0.6555 0.033 Uiso c R 1.00
H H5 0.9578 0.5791 0.7004 0.029 Uiso c R 1.00

loop_
_atom_site_aniso_label
_atom_site_aniso_U_11
_atom_site_aniso_U_22
_atom_site_aniso_U_33
_atom_site_aniso_U_12
_atom_site_aniso_U_13
_atom_site_aniso_U_23
I1 0.02574(11) 0.03474(12) 0.01674(11) -0.00367(10) -0.00006(9) 0.00254(8)
O1 0.0413(13) 0.0274(11) 0.0200(10) -0.0144(15) -0.0023(10) 0.0018(9)
O2 0.0289(12) 0.0253(10) 0.0205(10) -0.0057(11) -0.0011(10) 0.0008(8)
C1 0.0196(14) 0.0194(13) 0.0203(14) -0.0007(12) -0.0004(12) -0.0003(10)
C2 0.0197(15) 0.0202(14) 0.0210(15) 0.0012(12) 0.0006(11) -0.0016(11)
C3 0.0216(16) 0.0224(15) 0.0307(16) -0.0059(12) -0.0002(13) 0.0075(12)
C4 0.0245(16) 0.0210(15) 0.0396(18) -0.0055(13) 0.0019(13) 0.0028(14)
C5 0.0239(16) 0.0217(15) 0.0368(18) -0.0053(12) -0.0015(14) -0.0085(12)
C6 0.0236(14) 0.0284(15) 0.0206(14) -0.0030(16) -0.0009(14) -0.0064(11)
C7 0.0157(14) 0.0252(14) 0.0169(14) -0.0005(13) 0.0024(12) 0.0006(11)

loop_
_atom_type_symbol
_atom_type_description
_atom_type_scat_dispersion_real
_atom_type_scat_dispersion_imag
_atom_type_scat_source
C C 0.003 0.002
;
International Tables for Crystallography
(1992, Vol. C, Tables 4.2.6.8 and 6.1.1.4)
;
H H 0.000 0.000
;
International Tables for Crystallography
(1992, Vol. C, Table 6.1.1.4)
;
O O 0.011 0.006
;
International Tables for Crystallography
(1992, Vol. C, Tables 4.2.6.8 and 6.1.1.4)
;
I I -0.474 1.812
;
International Tables for Crystallography
(1992, Vol. C, Tables 4.2.6.8 and 6.1.1.4)
;

loop_
_geom_angle_atom_site_label_1
_geom_angle_atom_site_label_2
_geom_angle_atom_site_label_3
_geom_angle
_geom_angle_publ_flag
O1 C1 C2 115.6(2) no
O1 C1 C7 122.3(2) no
C2 C1 C7 122.1(2) no
O2 C2 C1 112.7(2) no
O2 C2 C3 116.5(2) no
C1 C2 C3 130.9(3) no
C2 C3 C4 129.4(3) no
C3 C4 C5 128.7(3) no
C4 C5 C6 128.1(3) no
C5 C6 C7 129.8(2) no
I1 C7 C1 112.8(2) no
I1 C7 C6 116.2(2) no
C1 C7 C6 131.0(2) no
C2 O2 H1 109.5 no
C2 C3 H2 115.3 no
C4 C3 H2 115.3 no
C3 C4 H3 115.6 no
C5 C4 H3 115.6 no
C4 C5 H4 116.0 no
C6 C5 H4 116.0 no
C5 C6 H5 115.1 no
C7 C6 H5 115.1 no

loop_
_geom_bond_atom_site_label_1
_geom_bond_atom_site_label_2
_geom_bond_distance
_geom_bond_publ_flag
I1 C7 2.107(3) no
O1 C1 1.247(4) no
O2 C2 1.348(3) no
C1 C2 1.462(4) no
C1 C7 1.439(4) no
C2 C3 1.371(4) no
C3 C4 1.404(4) no
C4 C5 1.356(5) no
C5 C6 1.418(4) no
C6 C7 1.366(4) no
O2 H1 0.840 no
C3 H2 0.950 no
C4 H3 0.950 no
C5 H4 0.950 no
C6 H5 0.950 no

loop_
_geom_contact_atom_site_label_1
_geom_contact_atom_site_label_2
_geom_contact_distance
_geom_contact_site_symmetry_2
_geom_contact_publ_flag
O1 O2 3.482(3) 2_456 no
O1 C4 3.177(4) 1_445 no
O1 C5 3.478(4) 1_445 no
O2 O1 3.482(3) 2_556 no
O2 O2 2.948(3) 2_456 no
O2 O2 2.948(3) 2_556 no
O2 C2 3.446(3) 2_456 no
O2 C3 3.565(4) 1_455 no
O2 C3 3.473(3) 2_466 no
O2 C4 3.488(4) 2_466 no
C1 C5 3.571(4) 1_455 no
C2 O2 3.446(3) 2_556 no
C2 C4 3.537(4) 1_455 no
C3 O2 3.565(4) 1_655 no
C3 O2 3.473(3) 2_566 no
C4 O1 3.177(4) 1_665 no
C4 O2 3.488(4) 2_566 no
C4 C2 3.537(4) 1_655 no
C5 O1 3.478(4) 1_665 no
C5 C1 3.571(4) 1_655 no
I1 H4 3.165 1_445 no
I1 H5 3.516 3_646 no
I1 H5 3.275 3_746 no
O1 H3 2.347 1_445 no
O1 H4 2.959 1_445 no
O1 H1 2.017 . no
O2 H2 3.506 1_455 no
O2 H2 2.794 2_466 no
O2 H3 2.820 2_466 no
O2 H1 3.098 2_456 no
O2 H1 2.308 2_556 no
C1 H3 3.585 1_445 no
C1 H1 2.262 . no
C2 H2 3.159 2_466 no
C2 H3 3.598 1_455 no
C2 H1 1.810 . no
C2 H1 2.974 2_556 no
C3 H2 2.964 2_466 no
C3 H2 3.103 2_566 no
C3 H3 3.591 2_466 no
C3 H1 3.015 . no
C3 H1 3.491 1_655 no
C3 H1 3.432 2_556 no
C4 H2 3.280 2_566 no
H2 O2 3.506 1_655 no
H2 O2 2.794 2_566 no
H2 C2 3.159 2_566 no
H2 C3 3.103 2_466 no
H2 C3 2.964 2_566 no
H2 C4 3.280 2_466 no
H2 H2 2.480 2_466 no
H2 H2 2.480 2_566 no
H2 H3 2.836 2_466 no
H2 H1 3.221 . no
H2 H1 3.553 1_655 no
H2 H1 3.252 2_556 no
H2 H1 3.385 2_566 no
H3 O1 2.347 1_665 no
H3 O2 2.820 2_566 no
H3 C1 3.585 1_665 no
H3 C2 3.598 1_655 no
H3 C3 3.591 2_566 no
H3 H2 2.836 2_566 no
H3 H1 3.108 1_665 no
H3 H1 3.420 2_566 no
H4 O1 2.959 1_665 no
H5 I1 3.516 3_656 no
H5 I1 3.275 3_756 no
H1 O1 2.017 . no
H1 O2 0.840 . no
H1 O2 2.308 2_456 no
H1 O2 3.098 2_556 no
H1 C1 2.262 . no
H1 C2 1.810 . no
H1 C2 2.974 2_456 no
H1 C3 3.491 1_455 no
H1 C3 3.015 . no
H1 C3 3.432 2_456 no
H1 H2 3.553 1_455 no
H1 H2 3.221 . no
H1 H2 3.252 2_456 no
H1 H2 3.385 2_466 no
H1 H3 3.108 1_445 no
H1 H3 3.420 2_466 no
H1 H1 2.587 2_456 no
H1 H1 2.587 2_556 no
O2 O2 2.948(3) 2_456 no
C4 O1 3.177(4) 1_665 no
H1 O2 2.310 2_456 no
H3 O1 2.350 1_665 no
I1 I1 3.9382(10) 3_656 yes
I1 I1 3.9382(10) 3_646 yes
C5 I1 4.112(3) 1_665 yes
H4 I1 3.165 1_665 yes

loop_
_geom_hbond_atom_site_label_D
_geom_hbond_atom_site_label_H
_geom_hbond_atom_site_label_A
_geom_hbond_site_symmetry_A
_geom_hbond_distance_DH
_geom_hbond_distance_HA
_geom_hbond_distance_DA
_geom_hbond_angle_DHA
_geom_hbond_publ_flag
O2 H1 O1 . 0.840 2.020 2.523(3) 118.0 yes
O2 H1 O2 2_456 0.840 2.310 2.948(3) 133.3 yes
C4 H3 O1 1_665 0.950 2.350 3.177(4) 145.7 yes

loop_
_geom_torsion_atom_site_label_1
_geom_torsion_atom_site_label_2
_geom_torsion_atom_site_label_3
_geom_torsion_atom_site_label_4
_geom_torsion
_geom_torsion_publ_flag
O1 C1 C2 O2 -2.9(4) no
O1 C1 C2 C3 177.3(3) no
O1 C1 C7 I1 3.7(4) no
O1 C1 C7 C6 -176.1(3) no
C2 C1 C7 I1 -177.3(2) no
C2 C1 C7 C6 2.8(5) no
C7 C1 C2 O2 178.1(2) no
C7 C1 C2 C3 -1.7(5) no
O2 C2 C3 C4 179.0(3) no
C1 C2 C3 C4 -1.2(6) no
C2 C3 C4 C5 1.8(6) no
C3 C4 C5 C6 0.3(6) no
C4 C5 C6 C7 -1.4(6) no
C5 C6 C7 I1 179.4(3) no
C5 C6 C7 C1 -0.8(6) no

loop_
_cod_related_entry_id
_cod_related_entry_database
_cod_related_entry_code
1 ChemSpider 231915
